data_7216395
loop_
_publ_author_name
'Zhang, Xiao-min'
'Ning, Yang'
'Meng, Li-na'
'Li, Jian-qiang'
'Luo, Ming-biao'
'Luo, Feng'

_publ_section_title
;
 Constructing various metal--organic frameworks by mixed
 pyridine--acylamide and carboxylate ligands: ring-like or helical
 building blocks
;
_journal_issue 32
_journal_name_full CrystEngComm
_journal_page_first 7440
_journal_paper_doi 10.1039/C4CE00796D
_journal_volume 16
_journal_year 2014
_chemical_formula_sum 'C34 H24 Cd N4 O7'
_chemical_formula_weight 712.97
_chemical_name_systematic
; 
 ? 
;
_space_group_IT_number 14
_symmetry_cell_setting monoclinic
_symmetry_space_group_name_Hall '-P 2yn'
_symmetry_space_group_name_H-M 'P 1 21/n 1'
_atom_sites_solution_hydrogens geom
_atom_sites_solution_primary direct
_atom_sites_solution_secondary difmap
_audit_creation_method SHELXL-97
_cell_angle_alpha 90.00
_cell_angle_beta 100.4380(10)
_cell_angle_gamma 90.00
_cell_formula_units_Z 4
_cell_length_a 11.3580(2)
_cell_length_b 18.7948(4)
_cell_length_c 13.6608(3)
_cell_measurement_reflns_used 9450
_cell_measurement_temperature 296(2)
_cell_measurement_theta_max 27.48
_cell_measurement_theta_min 2.41
_cell_volume 2867.93(10)
_computing_cell_refinement 'Bruker SMART'
_computing_data_collection 'Bruker SMART'
_computing_data_reduction 'Bruker SAINT'
_computing_molecular_graphics 'Bruker SHELXTL'
_computing_publication_material 'Bruker SHELXTL'
_computing_structure_refinement 'SHELXL-97 (Sheldrick, 1997)'
_computing_structure_solution 'SHELXS-97 (Sheldrick, 1990)'
_diffrn_ambient_temperature 296(2)
_diffrn_measured_fraction_theta_full 1.000
_diffrn_measured_fraction_theta_max 1.000
_diffrn_measurement_device_type 'CCD area detector'
_diffrn_measurement_method 'phi and omega scans'
_diffrn_radiation_monochromator graphite
_diffrn_radiation_source 'fine-focus sealed tube'
_diffrn_radiation_type MoK\a
_diffrn_radiation_wavelength 0.71073
_diffrn_reflns_av_R_equivalents 0.0351
_diffrn_reflns_av_sigmaI/netI 0.0325
_diffrn_reflns_limit_h_max 13
_diffrn_reflns_limit_h_min -13
_diffrn_reflns_limit_k_max 21
_diffrn_reflns_limit_k_min -22
_diffrn_reflns_limit_l_max 16
_diffrn_reflns_limit_l_min -16
_diffrn_reflns_number 21492
_diffrn_reflns_theta_full 25.00
_diffrn_reflns_theta_max 25.00
_diffrn_reflns_theta_min 1.86
_exptl_absorpt_coefficient_mu 0.822
_exptl_absorpt_correction_T_max 0.8529
_exptl_absorpt_correction_T_min 0.8209
_exptl_absorpt_correction_type none
_exptl_crystal_density_diffrn 1.651
_exptl_crystal_density_meas 0
_exptl_crystal_density_method 'not measured'
_exptl_crystal_F_000 1440
_exptl_crystal_size_max 0.25
_exptl_crystal_size_mid 0.22
_exptl_crystal_size_min 0.20
_refine_diff_density_max 0.585
_refine_diff_density_min -0.390
_refine_diff_density_rms 0.063
_refine_ls_extinction_method none
_refine_ls_goodness_of_fit_ref 1.137
_refine_ls_hydrogen_treatment mixed
_refine_ls_matrix_type full
_refine_ls_number_parameters 431
_refine_ls_number_reflns 5049
_refine_ls_number_restraints 0
_refine_ls_restrained_S_all 1.137
_refine_ls_R_factor_all 0.0361
_refine_ls_R_factor_gt 0.0295
_refine_ls_shift/su_max 0.002
_refine_ls_shift/su_mean 0.000
_refine_ls_structure_factor_coef Fsqd
_refine_ls_weighting_details 'calc w=1/[\s^2^(Fo^2^)+(0.0162P)^2^+2.3165P] where P=(Fo^2^+2Fc^2^)/3'
_refine_ls_weighting_scheme calc
_refine_ls_wR_factor_gt 0.0615
_refine_ls_wR_factor_ref 0.0664
_reflns_number_gt 4433
_reflns_number_total 5049
_reflns_threshold_expression >2sigma(I)
_cod_data_source_file c4ce00796d2.cif
_cod_data_source_block 6
_cod_depositor_comments
;
The following automatic conversions were performed:

'_symmetry_cell_setting' value 'Monoclinic' changed to 'monoclinic'
according to
/usr/data/users/saulius/crontab/automatic-downloads/rss-feeds/RSC/lib/dictionaries/cif_core.dic
dictionary named 'cif_core.dic' version 2.4.2 from 2011-04-26.

Automatic conversion script
Id: cif_fix_values 2281 2013-09-26 08:29:07Z andrius 

 Adding full bibliography for 7216390--7216396.cif.
;
_cod_original_sg_symbol_H-M P2(1)/n
_cod_database_code 7216395

loop_
_symmetry_equiv_pos_as_xyz
'x, y, z'
'-x+1/2, y+1/2, -z+1/2'
'-x, -y, -z'
'x-1/2, -y-1/2, z-1/2'

loop_
_atom_site_label
_atom_site_type_symbol
_atom_site_fract_x
_atom_site_fract_y
_atom_site_fract_z
_atom_site_U_iso_or_equiv
_atom_site_adp_type
_atom_site_occupancy
_atom_site_symmetry_multiplicity
_atom_site_calc_flag
_atom_site_refinement_flags
C32 C 1.1648(3) -0.29977(16) 0.9244(2) 0.0443(8) Uani 1 1 d .
H32 H 1.1562 -0.3462 0.9455 0.053 Uiso 1 1 calc R
C33 C 1.2261(3) -0.25076(16) 0.9889(2) 0.0384(7) Uani 1 1 d .
H33 H 1.2580 -0.2650 1.0534 0.046 Uiso 1 1 calc R
N4 N 1.2417(2) -0.18358(13) 0.96263(18) 0.0356(6) Uani 1 1 d .
C34 C 1.1957(3) -0.16446(16) 0.8688(2) 0.0401(8) Uani 1 1 d .
H34 H 1.2085 -0.1182 0.8487 0.048 Uiso 1 1 calc R
C31 C 1.1162(3) -0.28003(16) 0.8286(2) 0.0399(8) Uani 1 1 d .
H31 H 1.0750 -0.3128 0.7840 0.048 Uiso 1 1 calc R
C30 C 1.1300(3) -0.21034(15) 0.8003(2) 0.0334(7) Uani 1 1 d .
N3 N 1.0766(3) -0.18891(15) 0.7029(2) 0.0407(7) Uani 1 1 d .
O6 O 1.0728(3) -0.07101(12) 0.72935(16) 0.0600(7) Uani 1 1 d .
C29 C 1.0502(3) -0.12137(16) 0.6734(2) 0.0380(7) Uani 1 1 d .
C22 C 0.9910(3) -0.11146(15) 0.5668(2) 0.0350(7) Uani 1 1 d .
O4 O 0.1437(2) 0.31821(14) 0.29132(17) 0.0534(6) Uani 1 1 d .
C6 C 0.2458(3) 0.32284(16) 0.2699(2) 0.0352(7) Uani 1 1 d .
Cd1 Cd 0.647220(18) 0.102837(11) -0.083265(15) 0.02781(7) Uani 1 1 d .
H2W H 0.449(4) 0.041(2) -0.195(3) 0.063(14) Uiso 1 1 d .
H1W H 0.502(4) -0.012(2) -0.143(3) 0.081(15) Uiso 1 1 d .
C1 C 0.4703(3) 0.13981(15) 0.0199(2) 0.0324(7) Uani 1 1 d .
O3 O 0.3189(2) 0.36893(13) 0.30491(19) 0.0574(7) Uani 1 1 d .
O1 O 0.52952(19) 0.08603(11) 0.05387(17) 0.0421(5) Uani 1 1 d .
C12 C 0.2912(2) 0.21912(14) 0.0370(2) 0.0277(6) Uani 1 1 d .
N1 N 0.7670(2) 0.00533(12) -0.03965(17) 0.0301(5) Uani 1 1 d .
C5 C 0.2840(2) 0.26710(15) 0.2030(2) 0.0296(6) Uani 1 1 d .
O2 O 0.48343(18) 0.16926(11) -0.06033(15) 0.0390(5) Uani 1 1 d .
C15 C 0.9440(3) -0.09445(15) 0.0214(2) 0.0328(7) Uani 1 1 d .
H15 H 1.0041 -0.1277 0.0418 0.039 Uiso 1 1 calc R
C2 C 0.3895(3) 0.17539(15) 0.0809(2) 0.0303(6) Uani 1 1 d .
N2 N 0.9161(2) -0.08002(13) 0.19155(18) 0.0322(6) Uani 1 1 d .
C18 C 0.8398(3) -0.07773(15) 0.2577(2) 0.0320(7) Uani 1 1 d .
O5 O 0.73222(19) -0.07219(12) 0.22933(15) 0.0430(5) Uani 1 1 d .
O7 O 0.5132(2) 0.02269(14) -0.17948(19) 0.0426(6) Uani 1 1 d .
C7 C 0.2382(2) 0.26538(14) 0.0992(2) 0.0281(6) Uani 1 1 d .
C3 C 0.4230(3) 0.17395(16) 0.1823(2) 0.0392(7) Uani 1 1 d .
H3 H 0.4813 0.1418 0.2114 0.047 Uiso 1 1 calc R
C13 C 0.7937(3) -0.01503(14) 0.0556(2) 0.0305(6) Uani 1 1 d .
H13 H 0.7506 0.0043 0.1009 0.037 Uiso 1 1 calc R
C14 C 0.8834(2) -0.06394(14) 0.0894(2) 0.0278(6) Uani 1 1 d .
C4 C 0.3711(3) 0.22002(17) 0.2430(2) 0.0403(8) Uani 1 1 d .
H4 H 0.3964 0.2185 0.3117 0.048 Uiso 1 1 calc R
C19 C 0.8949(3) -0.08542(15) 0.3658(2) 0.0320(7) Uani 1 1 d .
C17 C 0.8263(3) -0.02488(15) -0.1049(2) 0.0343(7) Uani 1 1 d .
H17 H 0.8073 -0.0115 -0.1714 0.041 Uiso 1 1 calc R
C11 C 0.2458(3) 0.21967(15) -0.0667(2) 0.0334(7) Uani 1 1 d .
H11 H 0.2785 0.1892 -0.1083 0.040 Uiso 1 1 calc R
C16 C 0.9141(3) -0.07501(16) -0.0774(2) 0.0384(7) Uani 1 1 d .
H16 H 0.9529 -0.0956 -0.1247 0.046 Uiso 1 1 calc R
C8 C 0.1441(3) 0.31093(17) 0.0550(2) 0.0407(8) Uani 1 1 d .
H8 H 0.1090 0.3416 0.0948 0.049 Uiso 1 1 calc R
C10 C 0.1555(3) 0.26400(17) -0.1059(2) 0.0424(8) Uani 1 1 d .
H10 H 0.1270 0.2636 -0.1742 0.051 Uiso 1 1 calc R
C9 C 0.1045(3) 0.31035(18) -0.0450(3) 0.0492(9) Uani 1 1 d .
H9 H 0.0432 0.3409 -0.0731 0.059 Uiso 1 1 calc R
C28 C 0.8354(3) -0.05675(15) 0.4415(2) 0.0327(7) Uani 1 1 d .
C23 C 0.8823(3) -0.07213(16) 0.5429(2) 0.0360(7) Uani 1 1 d .
C21 C 1.0465(3) -0.13561(18) 0.4935(2) 0.0452(8) Uani 1 1 d .
H21 H 1.1181 -0.1605 0.5101 0.054 Uiso 1 1 calc R
C20 C 0.9977(3) -0.12369(17) 0.3931(2) 0.0431(8) Uani 1 1 d .
H20 H 1.0362 -0.1422 0.3441 0.052 Uiso 1 1 calc R
C27 C 0.7300(3) -0.01460(16) 0.4210(2) 0.0403(8) Uani 1 1 d .
H27 H 0.7006 -0.0006 0.3559 0.048 Uiso 1 1 calc R
C24 C 0.8177(4) -0.0501(2) 0.6169(3) 0.0590(11) Uani 1 1 d .
H24 H 0.8473 -0.0610 0.6832 0.071 Uiso 1 1 calc R
C26 C 0.6714(3) 0.0055(2) 0.4943(3) 0.0564(10) Uani 1 1 d .
H26 H 0.6019 0.0324 0.4786 0.068 Uiso 1 1 calc R
C25 C 0.7140(4) -0.0135(2) 0.5935(3) 0.0702(12) Uani 1 1 d .
H25 H 0.6712 -0.0010 0.6429 0.084 Uiso 1 1 calc R
H2M H 0.984(3) -0.0877(14) 0.210(2) 0.021(8) Uiso 1 1 d .
H3M H 1.056(3) -0.2183(19) 0.665(3) 0.056(12) Uiso 1 1 d .

loop_
_atom_site_aniso_label
_atom_site_aniso_U_11
_atom_site_aniso_U_22
_atom_site_aniso_U_33
_atom_site_aniso_U_23
_atom_site_aniso_U_13
_atom_site_aniso_U_12
C32 0.052(2) 0.0312(16) 0.047(2) 0.0083(14) 0.0004(17) 0.0021(14)
C33 0.0414(18) 0.0411(17) 0.0309(17) 0.0079(14) 0.0016(14) 0.0037(14)
N4 0.0362(14) 0.0404(14) 0.0273(14) 0.0017(11) -0.0017(11) 0.0003(11)
C34 0.050(2) 0.0331(16) 0.0323(18) 0.0026(13) -0.0058(15) -0.0056(14)
C31 0.0392(18) 0.0328(16) 0.044(2) -0.0004(14) -0.0022(15) -0.0004(13)
C30 0.0323(16) 0.0365(16) 0.0283(16) 0.0001(13) -0.0028(13) 0.0030(12)
N3 0.0549(18) 0.0339(15) 0.0272(15) -0.0014(12) -0.0086(13) 0.0008(13)
O6 0.106(2) 0.0358(12) 0.0293(13) -0.0037(10) -0.0111(13) 0.0100(13)
C29 0.0464(19) 0.0388(17) 0.0272(17) -0.0014(14) 0.0022(14) 0.0035(14)
C22 0.0442(18) 0.0338(16) 0.0242(16) 0.0004(12) -0.0010(14) 0.0048(13)
O4 0.0369(13) 0.0816(18) 0.0439(14) -0.0274(13) 0.0132(11) 0.0043(12)
C6 0.0366(18) 0.0446(18) 0.0219(16) -0.0038(13) -0.0019(14) 0.0080(14)
Cd1 0.02779(12) 0.03337(12) 0.02277(13) 0.00442(8) 0.00591(9) 0.00439(8)
C1 0.0276(15) 0.0341(16) 0.0363(18) -0.0109(13) 0.0084(13) -0.0067(13)
O3 0.0589(16) 0.0535(14) 0.0594(17) -0.0292(13) 0.0093(13) -0.0069(12)
O1 0.0423(13) 0.0370(12) 0.0509(15) -0.0011(10) 0.0192(11) 0.0075(10)
C12 0.0268(15) 0.0283(14) 0.0284(16) -0.0061(12) 0.0061(12) -0.0058(11)
N1 0.0312(13) 0.0320(12) 0.0267(13) 0.0050(10) 0.0043(11) 0.0048(10)
C5 0.0284(15) 0.0355(15) 0.0261(16) -0.0042(12) 0.0082(12) -0.0018(12)
O2 0.0355(12) 0.0504(13) 0.0343(13) -0.0018(10) 0.0152(10) 0.0059(10)
C15 0.0315(16) 0.0329(15) 0.0340(18) 0.0047(13) 0.0063(14) 0.0050(12)
C2 0.0314(16) 0.0321(15) 0.0289(16) -0.0049(12) 0.0097(13) -0.0021(12)
N2 0.0317(15) 0.0390(14) 0.0241(14) 0.0036(11) 0.0000(12) 0.0054(11)
C18 0.0380(18) 0.0295(15) 0.0270(16) 0.0037(12) 0.0018(14) 0.0032(12)
O5 0.0337(13) 0.0638(15) 0.0303(12) 0.0056(11) 0.0029(10) 0.0029(11)
O7 0.0390(14) 0.0427(14) 0.0438(15) 0.0021(11) 0.0010(12) 0.0003(11)
C7 0.0264(15) 0.0329(15) 0.0247(15) -0.0054(12) 0.0040(12) -0.0018(11)
C3 0.0404(18) 0.0438(18) 0.0327(18) 0.0011(14) 0.0051(14) 0.0148(14)
C13 0.0362(16) 0.0313(15) 0.0244(15) 0.0020(12) 0.0066(13) 0.0038(12)
C14 0.0302(15) 0.0288(14) 0.0234(15) 0.0034(12) 0.0023(12) -0.0001(11)
C4 0.0463(19) 0.0509(19) 0.0226(16) -0.0007(14) 0.0033(14) 0.0092(15)
C19 0.0380(17) 0.0330(15) 0.0246(16) 0.0029(12) 0.0045(13) 0.0022(13)
C17 0.0438(18) 0.0387(16) 0.0208(15) 0.0022(13) 0.0068(13) 0.0049(14)
C11 0.0342(16) 0.0373(16) 0.0299(17) -0.0104(13) 0.0089(13) -0.0048(13)
C16 0.0475(19) 0.0404(17) 0.0304(17) 0.0012(14) 0.0154(15) 0.0108(14)
C8 0.0385(18) 0.0474(18) 0.0347(18) -0.0097(14) 0.0022(15) 0.0116(14)
C10 0.045(2) 0.0507(19) 0.0291(17) -0.0087(15) -0.0006(15) 0.0020(15)
C9 0.044(2) 0.055(2) 0.043(2) -0.0072(17) -0.0078(16) 0.0167(16)
C28 0.0362(17) 0.0312(15) 0.0292(17) -0.0003(12) 0.0024(13) 0.0041(12)
C23 0.0436(18) 0.0371(16) 0.0263(16) -0.0035(13) 0.0037(14) 0.0069(14)
C21 0.050(2) 0.053(2) 0.0312(18) -0.0010(15) 0.0016(15) 0.0246(16)
C20 0.052(2) 0.0526(19) 0.0254(17) 0.0002(14) 0.0079(15) 0.0234(16)
C27 0.0418(19) 0.0437(18) 0.0345(18) 0.0012(14) 0.0044(15) 0.0086(14)
C24 0.067(3) 0.085(3) 0.0259(19) -0.0056(18) 0.0103(18) 0.024(2)
C26 0.050(2) 0.063(2) 0.055(2) -0.0057(19) 0.0089(19) 0.0238(18)
C25 0.067(3) 0.098(3) 0.050(3) -0.008(2) 0.020(2) 0.032(2)

loop_
_atom_type_symbol
_atom_type_description
_atom_type_scat_dispersion_real
_atom_type_scat_dispersion_imag
_atom_type_scat_source
C C 0.0033 0.0016 'International Tables Vol C Tables 4.2.6.8 and 6.1.1.4'
H H 0.0000 0.0000 'International Tables Vol C Tables 4.2.6.8 and 6.1.1.4'
N N 0.0061 0.0033 'International Tables Vol C Tables 4.2.6.8 and 6.1.1.4'
O O 0.0106 0.0060 'International Tables Vol C Tables 4.2.6.8 and 6.1.1.4'
Cd Cd -0.8075 1.2024 'International Tables Vol C Tables 4.2.6.8 and 6.1.1.4'

loop_
_geom_angle_atom_site_label_1
_geom_angle_atom_site_label_2
_geom_angle_atom_site_label_3
_geom_angle
_geom_angle_site_symmetry_1
_geom_angle_site_symmetry_3
C33 C32 C31 119.9(3) . .
C33 C32 H32 120.0 . .
C31 C32 H32 120.0 . .
N4 C33 C32 122.6(3) . .
N4 C33 H33 118.7 . .
C32 C33 H33 118.7 . .
C33 N4 C34 117.6(3) . .
C33 N4 Cd1 119.27(19) . 3_756
C34 N4 Cd1 123.16(19) . 3_756
N4 C34 C30 123.1(3) . .
N4 C34 H34 118.4 . .
C30 C34 H34 118.4 . .
C32 C31 C30 118.4(3) . .
C32 C31 H31 120.8 . .
C30 C31 H31 120.8 . .
C31 C30 C34 118.4(3) . .
C31 C30 N3 118.7(3) . .
C34 C30 N3 122.9(3) . .
C29 N3 C30 125.6(3) . .
C29 N3 H3M 117(3) . .
C30 N3 H3M 117(3) . .
O6 C29 N3 122.3(3) . .
O6 C29 C22 121.4(3) . .
N3 C29 C22 116.3(3) . .
C21 C22 C23 120.2(3) . .
C21 C22 C29 119.3(3) . .
C23 C22 C29 120.3(3) . .
C6 O4 Cd1 104.02(19) . 4_566
O3 C6 O4 123.1(3) . .
O3 C6 C5 118.4(3) . .
O4 C6 C5 118.4(3) . .
O4 Cd1 N1 130.44(9) 4_665 .
O4 Cd1 O2 81.03(8) 4_665 .
N1 Cd1 O2 148.29(8) . .
O4 Cd1 O7 94.35(9) 4_665 .
N1 Cd1 O7 85.82(9) . .
O2 Cd1 O7 88.09(8) . .
O4 Cd1 N4 92.28(9) 4_665 3_756
N1 Cd1 N4 96.46(8) . 3_756
O2 Cd1 N4 84.38(8) . 3_756
O7 Cd1 N4 169.08(9) . 3_756
O4 Cd1 O1 135.17(8) 4_665 .
N1 Cd1 O1 94.39(8) . .
O2 Cd1 O1 54.24(7) . .
O7 Cd1 O1 87.62(8) . .
N4 Cd1 O1 81.56(8) 3_756 .
O4 Cd1 C1 108.00(9) 4_665 .
N1 Cd1 C1 121.55(9) . .
O2 Cd1 C1 27.18(8) . .
O7 Cd1 C1 89.40(8) . .
N4 Cd1 C1 80.30(8) 3_756 .
O1 Cd1 C1 27.17(8) . .
O1 C1 O2 122.3(3) . .
O1 C1 C2 119.6(3) . .
O2 C1 C2 117.8(3) . .
O1 C1 Cd1 65.96(16) . .
O2 C1 Cd1 56.74(14) . .
C2 C1 Cd1 166.98(19) . .
C1 O1 Cd1 86.87(18) . .
C11 C12 C7 118.4(3) . .
C11 C12 C2 122.6(3) . .
C7 C12 C2 118.9(2) . .
C17 N1 C13 118.3(2) . .
C17 N1 Cd1 120.83(18) . .
C13 N1 Cd1 120.00(18) . .
C4 C5 C7 119.5(3) . .
C4 C5 C6 118.4(3) . .
C7 C5 C6 121.9(2) . .
C1 O2 Cd1 96.07(18) . .
C14 C15 C16 119.0(3) . .
C14 C15 H15 120.5 . .
C16 C15 H15 120.5 . .
C3 C2 C12 119.3(3) . .
C3 C2 C1 117.8(3) . .
C12 C2 C1 122.2(3) . .
C18 N2 C14 124.4(3) . .
C18 N2 H2M 120(2) . .
C14 N2 H2M 115(2) . .
O5 C18 N2 120.9(3) . .
O5 C18 C19 122.4(3) . .
N2 C18 C19 116.6(3) . .
Cd1 O7 H2W 110(3) . .
Cd1 O7 H1W 108(3) . .
H2W O7 H1W 105(4) . .
C8 C7 C5 121.6(3) . .
C8 C7 C12 118.8(3) . .
C5 C7 C12 119.5(3) . .
C2 C3 C4 121.1(3) . .
C2 C3 H3 119.4 . .
C4 C3 H3 119.4 . .
N1 C13 C14 122.4(3) . .
N1 C13 H13 118.8 . .
C14 C13 H13 118.8 . .
C15 C14 C13 118.6(3) . .
C15 C14 N2 120.2(3) . .
C13 C14 N2 121.1(3) . .
C5 C4 C3 121.1(3) . .
C5 C4 H4 119.5 . .
C3 C4 H4 119.5 . .
C20 C19 C28 119.5(3) . .
C20 C19 C18 120.1(3) . .
C28 C19 C18 120.3(3) . .
N1 C17 C16 122.5(3) . .
N1 C17 H17 118.7 . .
C16 C17 H17 118.7 . .
C10 C11 C12 120.8(3) . .
C10 C11 H11 119.6 . .
C12 C11 H11 119.6 . .
C17 C16 C15 119.1(3) . .
C17 C16 H16 120.4 . .
C15 C16 H16 120.4 . .
C9 C8 C7 120.8(3) . .
C9 C8 H8 119.6 . .
C7 C8 H8 119.6 . .
C11 C10 C9 120.8(3) . .
C11 C10 H10 119.6 . .
C9 C10 H10 119.6 . .
C8 C9 C10 120.3(3) . .
C8 C9 H9 119.8 . .
C10 C9 H9 119.8 . .
C27 C28 C23 117.3(3) . .
C27 C28 C19 123.8(3) . .
C23 C28 C19 118.8(3) . .
C24 C23 C28 119.1(3) . .
C24 C23 C22 121.9(3) . .
C28 C23 C22 119.0(3) . .
C22 C21 C20 121.1(3) . .
C22 C21 H21 119.5 . .
C20 C21 H21 119.5 . .
C19 C20 C21 121.2(3) . .
C19 C20 H20 119.4 . .
C21 C20 H20 119.4 . .
C26 C27 C28 121.3(3) . .
C26 C27 H27 119.3 . .
C28 C27 H27 119.3 . .
C25 C24 C23 121.6(3) . .
C25 C24 H24 119.2 . .
C23 C24 H24 119.2 . .
C27 C26 C25 121.1(3) . .
C27 C26 H26 119.5 . .
C25 C26 H26 119.5 . .
C24 C25 C26 119.4(4) . .
C24 C25 H25 120.3 . .
C26 C25 H25 120.3 . .

loop_
_geom_bond_atom_site_label_1
_geom_bond_atom_site_label_2
_geom_bond_distance
_geom_bond_site_symmetry_2
C32 C33 1.374(4) .
C32 C31 1.376(4) .
C32 H32 0.9300 .
C33 N4 1.333(4) .
C33 H33 0.9300 .
N4 C34 1.343(4) .
N4 Cd1 2.420(2) 3_756
C34 C30 1.386(4) .
C34 H34 0.9300 .
C31 C30 1.383(4) .
C31 H31 0.9300 .
C30 N3 1.417(4) .
N3 C29 1.349(4) .
N3 H3M 0.76(4) .
O6 C29 1.214(4) .
C29 C22 1.500(4) .
C22 C21 1.355(4) .
C22 C23 1.426(4) .
O4 C6 1.249(4) .
O4 Cd1 2.262(2) 4_566
C6 O3 1.235(4) .
C6 C5 1.505(4) .
Cd1 O4 2.262(2) 4_665
Cd1 N1 2.296(2) .
Cd1 O2 2.308(2) .
Cd1 O7 2.364(2) .
Cd1 N4 2.420(2) 3_756
Cd1 O1 2.511(2) .
Cd1 C1 2.745(3) .
C1 O1 1.255(3) .
C1 O2 1.261(3) .
C1 C2 1.503(4) .
C12 C11 1.416(4) .
C12 C7 1.424(4) .
C12 C2 1.428(4) .
N1 C17 1.336(4) .
N1 C13 1.338(3) .
C5 C4 1.366(4) .
C5 C7 1.419(4) .
C15 C14 1.377(4) .
C15 C16 1.380(4) .
C15 H15 0.9300 .
C2 C3 1.369(4) .
N2 C18 1.361(4) .
N2 C14 1.410(4) .
N2 H2M 0.78(3) .
C18 O5 1.217(3) .
C18 C19 1.503(4) .
O7 H2W 0.80(4) .
O7 H1W 0.85(4) .
C7 C8 1.417(4) .
C3 C4 1.401(4) .
C3 H3 0.9300 .
C13 C14 1.387(4) .
C13 H13 0.9300 .
C4 H4 0.9300 .
C19 C20 1.365(4) .
C19 C28 1.438(4) .
C17 C16 1.374(4) .
C17 H17 0.9300 .
C11 C10 1.355(4) .
C11 H11 0.9300 .
C16 H16 0.9300 .
C8 C9 1.358(4) .
C8 H8 0.9300 .
C10 C9 1.401(4) .
C10 H10 0.9300 .
C9 H9 0.9300 .
C28 C27 1.421(4) .
C28 C23 1.421(4) .
C23 C24 1.415(5) .
C21 C20 1.401(4) .
C21 H21 0.9300 .
C20 H20 0.9300 .
C27 C26 1.352(5) .
C27 H27 0.9300 .
C24 C25 1.351(5) .
C24 H24 0.9300 .
C26 C25 1.400(5) .
C26 H26 0.9300 .
C25 H25 0.9300 .

loop_
_geom_torsion_atom_site_label_1
_geom_torsion_atom_site_label_2
_geom_torsion_atom_site_label_3
_geom_torsion_atom_site_label_4
_geom_torsion
_geom_torsion_site_symmetry_1
_geom_torsion_site_symmetry_4
C31 C32 C33 N4 -0.3(5) . .
C32 C33 N4 C34 -0.6(5) . .
C32 C33 N4 Cd1 -179.6(2) . 3_756
C33 N4 C34 C30 2.4(5) . .
Cd1 N4 C34 C30 -178.6(2) 3_756 .
C33 C32 C31 C30 -0.5(5) . .
C32 C31 C30 C34 2.2(5) . .
C32 C31 C30 N3 -177.8(3) . .
N4 C34 C30 C31 -3.2(5) . .
N4 C34 C30 N3 176.8(3) . .
C31 C30 N3 C29 158.8(3) . .
C34 C30 N3 C29 -21.2(5) . .
C30 N3 C29 O6 1.5(6) . .
C30 N3 C29 C22 -178.6(3) . .
O6 C29 C22 C21 122.3(4) . .
N3 C29 C22 C21 -57.6(4) . .
O6 C29 C22 C23 -52.8(5) . .
N3 C29 C22 C23 127.3(3) . .
Cd1 O4 C6 O3 -8.5(4) 4_566 .
Cd1 O4 C6 C5 167.8(2) 4_566 .
O4 Cd1 C1 O1 -179.65(16) 4_665 .
N1 Cd1 C1 O1 1.3(2) . .
O2 Cd1 C1 O1 173.0(3) . .
O7 Cd1 C1 O1 85.97(17) . .
N4 Cd1 C1 O1 -90.41(17) 3_756 .
O4 Cd1 C1 O2 7.38(19) 4_665 .
N1 Cd1 C1 O2 -171.72(16) . .
O7 Cd1 C1 O2 -87.00(18) . .
N4 Cd1 C1 O2 96.62(17) 3_756 .
O1 Cd1 C1 O2 -173.0(3) . .
O4 Cd1 C1 C2 -61.5(10) 4_665 .
N1 Cd1 C1 C2 119.4(9) . .
O2 Cd1 C1 C2 -68.9(9) . .
O7 Cd1 C1 C2 -155.9(10) . .
N4 Cd1 C1 C2 27.7(10) 3_756 .
O1 Cd1 C1 C2 118.1(10) . .
O2 C1 O1 Cd1 7.0(3) . .
C2 C1 O1 Cd1 -166.8(2) . .
O4 Cd1 O1 C1 0.5(2) 4_665 .
N1 Cd1 O1 C1 -178.93(17) . .
O2 Cd1 O1 C1 -3.95(16) . .
O7 Cd1 O1 C1 -93.31(18) . .
N4 Cd1 O1 C1 85.18(17) 3_756 .
O4 Cd1 N1 C17 -19.3(3) 4_665 .
O2 Cd1 N1 C17 152.4(2) . .
O7 Cd1 N1 C17 72.8(2) . .
N4 Cd1 N1 C17 -117.9(2) 3_756 .
O1 Cd1 N1 C17 160.1(2) . .
C1 Cd1 N1 C17 159.6(2) . .
O4 Cd1 N1 C13 149.9(2) 4_665 .
O2 Cd1 N1 C13 -38.4(3) . .
O7 Cd1 N1 C13 -118.0(2) . .
N4 Cd1 N1 C13 51.3(2) 3_756 .
O1 Cd1 N1 C13 -30.7(2) . .
C1 Cd1 N1 C13 -31.2(2) . .
O3 C6 C5 C4 66.0(4) . .
O4 C6 C5 C4 -110.5(3) . .
O3 C6 C5 C7 -109.6(3) . .
O4 C6 C5 C7 74.0(4) . .
O1 C1 O2 Cd1 -7.6(3) . .
C2 C1 O2 Cd1 166.3(2) . .
O4 Cd1 O2 C1 -172.90(18) 4_665 .
N1 Cd1 O2 C1 13.5(3) . .
O7 Cd1 O2 C1 92.40(18) . .
N4 Cd1 O2 C1 -79.69(17) 3_756 .
O1 Cd1 O2 C1 3.95(16) . .
C11 C12 C2 C3 -175.4(3) . .
C7 C12 C2 C3 6.1(4) . .
C11 C12 C2 C1 14.6(4) . .
C7 C12 C2 C1 -163.9(3) . .
O1 C1 C2 C3 32.1(4) . .
O2 C1 C2 C3 -141.9(3) . .
Cd1 C1 C2 C3 -80.0(10) . .
O1 C1 C2 C12 -157.8(3) . .
O2 C1 C2 C12 28.2(4) . .
Cd1 C1 C2 C12 90.1(10) . .
C14 N2 C18 O5 11.7(4) . .
C14 N2 C18 C19 -170.7(2) . .
C4 C5 C7 C8 177.1(3) . .
C6 C5 C7 C8 -7.4(4) . .
C4 C5 C7 C12 -5.7(4) . .
C6 C5 C7 C12 169.8(3) . .
C11 C12 C7 C8 -1.2(4) . .
C2 C12 C7 C8 177.3(3) . .
C11 C12 C7 C5 -178.5(3) . .
C2 C12 C7 C5 0.1(4) . .
C12 C2 C3 C4 -6.7(5) . .
C1 C2 C3 C4 163.6(3) . .
C17 N1 C13 C14 2.6(4) . .
Cd1 N1 C13 C14 -166.9(2) . .
C16 C15 C14 C13 0.5(4) . .
C16 C15 C14 N2 -176.7(3) . .
N1 C13 C14 C15 -2.4(4) . .
N1 C13 C14 N2 174.8(3) . .
C18 N2 C14 C15 -152.5(3) . .
C18 N2 C14 C13 30.4(4) . .
C7 C5 C4 C3 5.3(5) . .
C6 C5 C4 C3 -170.4(3) . .
C2 C3 C4 C5 1.0(5) . .
O5 C18 C19 C20 148.6(3) . .
N2 C18 C19 C20 -29.0(4) . .
O5 C18 C19 C28 -27.2(4) . .
N2 C18 C19 C28 155.3(3) . .
C13 N1 C17 C16 -0.9(4) . .
Cd1 N1 C17 C16 168.5(2) . .
C7 C12 C11 C10 1.1(4) . .
C2 C12 C11 C10 -177.4(3) . .
N1 C17 C16 C15 -0.9(5) . .
C14 C15 C16 C17 1.1(5) . .
C5 C7 C8 C9 177.6(3) . .
C12 C7 C8 C9 0.3(5) . .
C12 C11 C10 C9 -0.1(5) . .
C7 C8 C9 C10 0.7(5) . .
C11 C10 C9 C8 -0.8(5) . .
C20 C19 C28 C27 178.1(3) . .
C18 C19 C28 C27 -6.1(4) . .
C20 C19 C28 C23 -3.1(4) . .
C18 C19 C28 C23 172.6(3) . .
C27 C28 C23 C24 5.0(5) . .
C19 C28 C23 C24 -173.8(3) . .
C27 C28 C23 C22 -177.1(3) . .
C19 C28 C23 C22 4.1(4) . .
C21 C22 C23 C24 175.8(3) . .
C29 C22 C23 C24 -9.2(5) . .
C21 C22 C23 C28 -2.0(5) . .
C29 C22 C23 C28 173.0(3) . .
C23 C22 C21 C20 -1.1(5) . .
C29 C22 C21 C20 -176.2(3) . .
C28 C19 C20 C21 0.1(5) . .
C18 C19 C20 C21 -175.7(3) . .
C22 C21 C20 C19 2.1(5) . .
C23 C28 C27 C26 -4.9(5) . .
C19 C28 C27 C26 173.8(3) . .
C28 C23 C24 C25 -1.4(6) . .
C22 C23 C24 C25 -179.3(4) . .
C28 C27 C26 C25 1.1(6) . .
C23 C24 C25 C26 -2.5(7) . .
C27 C26 C25 C24 2.7(7) . .
